data_4326409
loop_
_publ_author_name
'Geng Bang Jin'
'S. Skanthakumar'
'Richard G. Haire'
'L. Soderholm'
'James A. Ibers'

_publ_contact_author_address
;
       Chemical Sciences and Engineering Division
       Argonne National Laboratory
       Argonne, IL 60439, USA

       Department of Chemistry
       Northwestern University
       2145 Sheridan Road
       Evanston, IL 60208-3113, USA
;
_publ_contact_author_email gjin@anl.gov
_publ_contact_author_fax '+1 630 252 4225'
_publ_contact_author_name 'Geng Bang Jin'
_publ_contact_author_phone '+1 630 252 3658'
_publ_section_title
;
 Neptunium Thiophosphate Chemistry: Intermediate Behavior between Uranium
 and Plutonium
;
_journal_name_full 'Inorganic Chemistry'
_journal_page_first 9688
_journal_page_last 9695
_journal_paper_doi 10.1021/ic201493w
_journal_volume 50
_journal_year 2011
_chemical_formula_moiety 'Rb11 Np7 P13 S52'
_chemical_formula_sum 'Np7 P13 Rb11 S52'
_chemical_formula_weight 4668.90
_chemical_name_common 'Undecarubidium Heptaneptunium Tridecakis(tetrathioPhosphate)'
_chemical_name_systematic
; 
 ? 
;
_space_group_IT_number 122
_symmetry_cell_setting tetragonal
_symmetry_space_group_name_Hall 'I -4 2bw'
_symmetry_space_group_name_H-M 'I -4 2 d'
_atom_sites_solution_primary direct
_atom_sites_solution_secondary difmap
_audit_creation_method SHELXL-97
_cell_angle_alpha 90.00
_cell_angle_beta 90.00
_cell_angle_gamma 90.00
_cell_formula_units_Z 8
_cell_length_a 32.0634(14)
_cell_length_b 32.0634(14)
_cell_length_c 17.7798(8)
_cell_measurement_reflns_used 9376
_cell_measurement_temperature 100(2)
_cell_measurement_theta_max 26.09
_cell_measurement_theta_min 2.84
_cell_volume 18278.7(14)
_computing_cell_refinement 'APEX2 v2.0-2 (Bruker, 2005)'
_computing_data_collection 'APEX2 v2.1-4 (Bruker, 2007)'
_computing_data_reduction 'SAINT version 7.23a (Bruker, 2005)'
_computing_molecular_graphics 'CrystalMaker for Windows ver. 2.0.6 (2008)'
_computing_publication_material 'SHELXTL-97 (Sheldrick, 1997)'
_computing_structure_refinement 'SHELXL-97 (Sheldrick, 2008)'
_computing_structure_solution 'SHELXS-97 (Sheldrick, 2008)'
_diffrn_ambient_temperature 100(2)
_diffrn_measured_fraction_theta_full 0.998
_diffrn_measured_fraction_theta_max 0.998
_diffrn_measurement_device_type 'Bruker APEX-II CCD'
_diffrn_measurement_method '0.3 wide w/ exposures'
_diffrn_radiation_monochromator graphite
_diffrn_radiation_source 'fine-focus sealed tube'
_diffrn_radiation_type MoK\a
_diffrn_radiation_wavelength 0.71073
_diffrn_reflns_av_R_equivalents 0.0773
_diffrn_reflns_av_sigmaI/netI 0.0366
_diffrn_reflns_limit_h_max 41
_diffrn_reflns_limit_h_min -41
_diffrn_reflns_limit_k_max 41
_diffrn_reflns_limit_k_min -41
_diffrn_reflns_limit_l_max 23
_diffrn_reflns_limit_l_min -23
_diffrn_reflns_number 117066
_diffrn_reflns_theta_full 27.49
_diffrn_reflns_theta_max 27.49
_diffrn_reflns_theta_min 2.84
_exptl_absorpt_coefficient_mu 15.143
_exptl_absorpt_correction_T_max 0.52868
_exptl_absorpt_correction_T_min 0.33480
_exptl_absorpt_correction_type numerical
_exptl_absorpt_process_details 'faces indexed'
_exptl_crystal_colour black
_exptl_crystal_density_diffrn 3.393
_exptl_crystal_description prism
_exptl_crystal_F_000 16680
_exptl_crystal_size_max 0.116
_exptl_crystal_size_mid 0.091
_exptl_crystal_size_min 0.058
_refine_diff_density_max 4.298
_refine_diff_density_min -1.251
_refine_diff_density_rms 0.218
_refine_ls_abs_structure_details 'Flack H D (1983), Acta Cryst. A39, 876-881'
_refine_ls_abs_structure_Flack -0.014(8)
_refine_ls_extinction_method none
_refine_ls_goodness_of_fit_ref 1.420
_refine_ls_matrix_type full
_refine_ls_number_parameters 387
_refine_ls_number_reflns 10489
_refine_ls_number_restraints 0
_refine_ls_restrained_S_all 1.420
_refine_ls_R_factor_all 0.0391
_refine_ls_R_factor_gt 0.0326
_refine_ls_shift/su_max 0.001
_refine_ls_shift/su_mean 0.000
_refine_ls_structure_factor_coef Fsqd
_refine_ls_weighting_details
; calc 
 [1.00000+0.00000exp(0.00(sin\q/\l)^2^)]/ 
   [\s^2^(Fo^2^)+0.0000+0.0000*P+(0.0278P)^2^+0.0000sin\q/\l] 
 where P = 1.00000Fo^2^ + 0.00000Fc^2^ 
;
_refine_ls_weighting_scheme calc
_refine_ls_wR_factor_gt 0.0735
_refine_ls_wR_factor_ref 0.0753
_reflns_number_gt 9597
_reflns_number_total 10489
_reflns_threshold_expression >2sigma(I)
_cod_data_source_file ic201493w_si_001_1.cif
_cod_data_source_block compound(4)
_cod_database_code 4326409

loop_
_symmetry_equiv_pos_as_xyz
'x, y, z'
'-x, -y, z'
'y, -x, -z'
'-y, x, -z'
'-x+1/2, y, -z+3/4'
'x+1/2, -y, -z+3/4'
'-y+1/2, -x, z+3/4'
'y+1/2, x, z+3/4'
'x+1/2, y+1/2, z+1/2'
'-x+1/2, -y+1/2, z+1/2'
'y+1/2, -x+1/2, -z+1/2'
'-y+1/2, x+1/2, -z+1/2'
'-x+1, y+1/2, -z+5/4'
'x+1, -y+1/2, -z+5/4'
'-y+1, -x+1/2, z+5/4'
'y+1, x+1/2, z+5/4'

loop_
_atom_site_label
_atom_site_type_symbol
_atom_site_fract_x
_atom_site_fract_y
_atom_site_fract_z
_atom_site_U_iso_or_equiv
_atom_site_adp_type
_atom_site_occupancy
_atom_site_symmetry_multiplicity
_atom_site_calc_flag
_atom_site_refinement_flags
Rb1 Rb 0.01134(4) 0.31107(4) 0.31911(7) 0.0469(3) Uani 1 1 d .
Rb2 Rb 0.18357(5) 0.37050(5) 0.31097(8) 0.0575(4) Uani 1 1 d .
Rb3 Rb 0.31414(3) 0.04306(3) 0.24726(6) 0.0268(2) Uani 1 1 d .
Rb4 Rb 0.45906(3) 0.06997(3) 0.11152(9) 0.0469(4) Uani 1 1 d .
Rb5 Rb 0.13805(4) 0.2500 0.1250 0.0443(5) Uani 1 2 d S
Rb6 Rb 0.69419(4) 0.2500 0.1250 0.0248(3) Uani 1 2 d S
Rb7 Rb 0.0000 0.0000 0.1250(3) 0.073(2) Uani 0.506(8) 2 d SP
Rb77 Rb 0.03759(18) 0.97794(16) 0.1396(3) 0.0466(18) Uani 0.247(4) 1 d P
Np1 Np 0.012737(11) 0.152420(12) 0.20886(2) 0.01905(9) Uani 1 1 d .
Np2 Np 0.124145(11) 0.086813(11) 0.23634(2) 0.01386(8) Uani 1 1 d .
Np3 Np 0.308927(10) 0.180509(10) 0.12162(2) 0.01279(7) Uani 1 1 d .
Np4 Np 0.425597(15) 0.2500 0.1250 0.01406(10) Uani 1 2 d S
P1 P 0.05138(9) 0.09631(10) 0.36828(18) 0.0313(7) Uani 1 1 d .
P2 P 0.06676(8) 0.10124(8) 0.06225(15) 0.0210(5) Uani 1 1 d .
P3 P 0.21181(7) 0.14349(7) 0.17791(15) 0.0172(5) Uani 1 1 d .
P4 P 0.33471(7) 0.08549(7) 0.03977(15) 0.0166(5) Uani 1 1 d .
P5 P 0.34773(7) 0.25078(8) 0.27063(14) 0.0197(5) Uani 1 1 d .
P6 P 0.50007(7) 0.18636(8) 0.04382(14) 0.0171(5) Uani 1 1 d .
P7 P 0.01318(11) 0.2500 0.1250 0.0183(7) Uani 1 2 d S
S1 S 0.00394(8) 0.10079(10) 0.08438(18) 0.0359(7) Uani 1 1 d .
S2 S 0.00867(10) 0.09664(11) 0.44673(19) 0.0427(8) Uani 1 1 d .
S3 S 0.02675(8) 0.26242(7) 0.49526(16) 0.0256(6) Uani 1 1 d .
S4 S 0.03273(8) 0.07086(8) 0.26319(16) 0.0280(6) Uani 1 1 d .
S5 S 0.04867(8) 0.26672(8) 0.03504(15) 0.0224(5) Uani 1 1 d .
S6 S 0.07029(8) 0.62199(8) 0.03842(15) 0.0234(5) Uani 1 1 d .
S7 S 0.07361(9) 0.15332(9) 0.32443(15) 0.0278(6) Uani 1 1 d .
S8 S 0.07960(9) 0.38928(9) 0.29509(16) 0.0318(6) Uani 1 1 d .
S9 S 0.08918(7) 0.14725(7) 0.13335(14) 0.0191(5) Uani 1 1 d .
S10 S 0.09475(8) 0.04883(8) 0.10467(15) 0.0238(6) Uani 1 1 d .
S11 S 0.10462(8) 0.06432(9) 0.38744(15) 0.0270(6) Uani 1 1 d .
S12 S 0.13549(7) 0.50063(7) 0.02454(14) 0.0185(5) Uani 1 1 d .
S13 S 0.15404(10) 0.25434(10) 0.36931(17) 0.0416(7) Uani 1 1 d .
S14 S 0.17031(7) 0.16071(7) 0.25827(14) 0.0186(5) Uani 1 1 d .
S15 S 0.18719(7) 0.09327(7) 0.12539(15) 0.0199(5) Uani 1 1 d .
S16 S 0.19777(7) 0.06089(7) 0.31611(15) 0.0195(5) Uani 1 1 d .
S17 S 0.20164(11) 0.47583(11) 0.3511(2) 0.0473(9) Uani 1 1 d .
S18 S 0.22283(7) 0.19067(7) 0.10285(14) 0.0187(5) Uani 1 1 d .
S19 S 0.26929(7) 0.13312(7) 0.22548(14) 0.0190(5) Uani 1 1 d .
S20 S 0.28911(6) 0.25066(7) 0.02723(13) 0.0156(4) Uani 1 1 d .
S21 S 0.29230(8) 0.12820(8) 0.00321(16) 0.0274(6) Uani 1 1 d .
S22 S 0.30341(9) 0.03267(8) 0.06516(16) 0.0290(6) Uani 1 1 d .
S23 S 0.36248(7) 0.11261(7) 0.13143(14) 0.0168(5) Uani 1 1 d .
S24 S 0.37633(8) 0.19919(8) 0.02808(16) 0.0265(6) Uani 1 1 d .
S25 S 0.37645(7) 0.30141(7) 0.02370(14) 0.0173(5) Uani 1 1 d .
S26 S 0.46425(7) 0.17419(7) 0.13674(15) 0.0193(5) Uani 1 1 d .

loop_
_atom_site_aniso_label
_atom_site_aniso_U_11
_atom_site_aniso_U_22
_atom_site_aniso_U_33
_atom_site_aniso_U_23
_atom_site_aniso_U_13
_atom_site_aniso_U_12
Rb1 0.0595(8) 0.0365(7) 0.0448(7) -0.0166(6) 0.0277(6) -0.0126(6)
Rb2 0.0508(8) 0.0878(11) 0.0338(7) -0.0211(7) 0.0033(6) -0.0101(8)
Rb3 0.0357(6) 0.0185(5) 0.0263(5) 0.0056(4) 0.0031(4) 0.0020(4)
Rb4 0.0249(5) 0.0219(5) 0.0938(11) 0.0069(6) 0.0104(6) 0.0012(4)
Rb5 0.0137(7) 0.0228(7) 0.0964(15) 0.0058(9) 0.000 0.000
Rb6 0.0309(7) 0.0249(7) 0.0188(6) 0.0049(6) 0.000 0.000
Rb7 0.107(5) 0.058(3) 0.055(3) 0.000 0.000 -0.064(3)
Rb77 0.043(3) 0.039(3) 0.058(4) 0.007(2) -0.014(3) -0.017(2)
Np1 0.01409(18) 0.01878(19) 0.0243(2) 0.00262(16) 0.00248(16) 0.00408(15)
Np2 0.01209(17) 0.01089(16) 0.01860(17) -0.00037(14) 0.00045(14) 0.00171(13)
Np3 0.01149(16) 0.01009(16) 0.01679(17) 0.00037(14) 0.00034(14) 0.00084(12)
Np4 0.0123(2) 0.0103(2) 0.0196(3) 0.0002(2) 0.000 0.000
P1 0.0197(13) 0.0457(17) 0.0284(15) -0.0002(14) 0.0067(12) 0.0087(12)
P2 0.0210(13) 0.0204(13) 0.0216(14) -0.0022(10) -0.0005(11) 0.0050(10)
P3 0.0141(12) 0.0127(11) 0.0248(13) -0.0006(10) 0.0038(10) 0.0003(9)
P4 0.0168(11) 0.0135(11) 0.0195(12) -0.0018(10) -0.0001(10) 0.0025(9)
P5 0.0167(11) 0.0155(11) 0.0267(13) 0.0022(11) -0.0012(10) 0.0019(10)
P6 0.0129(11) 0.0141(11) 0.0242(13) 0.0018(10) 0.0008(10) 0.0018(9)
P7 0.0188(16) 0.0173(16) 0.0188(17) 0.0014(15) 0.000 0.000
S1 0.0168(13) 0.0467(18) 0.0442(18) -0.0195(15) -0.0016(12) 0.0037(12)
S2 0.0347(17) 0.054(2) 0.0391(18) 0.0001(15) 0.0093(14) 0.0068(15)
S3 0.0297(14) 0.0157(12) 0.0314(15) -0.0048(10) -0.0092(11) 0.0091(10)
S4 0.0280(14) 0.0263(13) 0.0296(14) 0.0003(12) -0.0033(12) -0.0037(11)
S5 0.0222(12) 0.0214(12) 0.0237(13) 0.0022(10) 0.0030(10) -0.0029(10)
S6 0.0186(12) 0.0255(13) 0.0262(13) 0.0056(11) 0.0036(10) -0.0011(10)
S7 0.0339(14) 0.0292(14) 0.0204(13) 0.0020(11) -0.0071(11) 0.0052(12)
S8 0.0366(16) 0.0355(15) 0.0232(14) 0.0001(12) 0.0031(12) -0.0069(12)
S9 0.0148(10) 0.0175(11) 0.0250(13) -0.0017(10) 0.0003(10) 0.0030(9)
S10 0.0296(14) 0.0184(12) 0.0234(14) -0.0059(10) -0.0026(11) 0.0071(10)
S11 0.0238(13) 0.0336(14) 0.0235(14) 0.0091(12) 0.0044(11) 0.0120(11)
S12 0.0157(11) 0.0158(11) 0.0240(13) -0.0021(10) 0.0019(10) -0.0024(9)
S13 0.0486(18) 0.0490(18) 0.0272(15) 0.0075(15) -0.0080(14) -0.0140(16)
S14 0.0164(11) 0.0128(11) 0.0265(13) -0.0027(10) 0.0054(10) 0.0003(9)
S15 0.0209(11) 0.0131(10) 0.0259(12) -0.0064(10) 0.0059(11) -0.0020(9)
S16 0.0159(11) 0.0142(11) 0.0285(14) 0.0015(10) -0.0024(10) -0.0027(9)
S17 0.0459(19) 0.0487(19) 0.047(2) -0.0211(16) 0.0208(16) -0.0243(15)
S18 0.0127(11) 0.0144(11) 0.0289(14) 0.0058(10) 0.0007(9) 0.0001(9)
S19 0.0150(11) 0.0164(11) 0.0256(14) 0.0036(10) 0.0034(10) 0.0008(9)
S20 0.0131(10) 0.0164(10) 0.0175(12) 0.0007(10) -0.0018(8) -0.0025(9)
S21 0.0266(13) 0.0261(13) 0.0297(15) -0.0088(12) -0.0106(11) 0.0119(11)
S22 0.0367(15) 0.0215(13) 0.0289(14) -0.0089(11) 0.0091(12) -0.0120(12)
S23 0.0173(11) 0.0135(10) 0.0197(12) -0.0012(9) -0.0030(10) 0.0027(8)
S24 0.0248(13) 0.0253(13) 0.0294(15) 0.0031(11) -0.0016(12) -0.0024(11)
S25 0.0146(11) 0.0133(11) 0.0239(13) 0.0025(9) 0.0001(10) -0.0014(9)
S26 0.0133(10) 0.0153(11) 0.0294(14) -0.0008(10) 0.0002(10) 0.0001(9)

loop_
_atom_type_symbol
_atom_type_description
_atom_type_scat_dispersion_real
_atom_type_scat_dispersion_imag
_atom_type_scat_source
P P 0.1023 0.0942 'International Tables Vol C Tables 4.2.6.8 and 6.1.1.4'
S S 0.1246 0.1234 'International Tables Vol C Tables 4.2.6.8 and 6.1.1.4'
Rb Rb -0.9393 2.9676 'International Tables Vol C Tables 4.2.6.8 and 6.1.1.4'
Np Np -11.4937 4.1493 'International Tables Vol C Tables 4.2.6.8 and 6.1.1.4'

loop_
_geom_angle_atom_site_label_1
_geom_angle_atom_site_label_2
_geom_angle_atom_site_label_3
_geom_angle
_geom_angle_site_symmetry_1
_geom_angle_site_symmetry_3
S17 Rb1 S12 144.58(8) 11_455 11_455
S17 Rb1 S5 61.01(7) 11_455 14_454
S12 Rb1 S5 154.09(8) 11_455 14_454
S17 Rb1 S8 101.71(9) 11_455 .
S12 Rb1 S8 77.64(7) 11_455 .
S5 Rb1 S8 104.75(7) 14_454 .
S17 Rb1 S15 86.14(8) 11_455 15_454
S12 Rb1 S15 69.48(6) 11_455 15_454
S5 Rb1 S15 121.03(7) 14_454 15_454
S8 Rb1 S15 130.49(8) . 15_454
S17 Rb1 S3 144.76(8) 11_455 .
S12 Rb1 S3 59.64(6) 11_455 .
S5 Rb1 S3 96.43(7) 14_454 .
S8 Rb1 S3 110.58(8) . .
S15 Rb1 S3 83.55(7) 15_454 .
S17 Rb1 S10 94.58(8) 11_455 15_454
S12 Rb1 S10 50.54(6) 11_455 15_454
S5 Rb1 S10 155.37(8) 14_454 15_454
S8 Rb1 S10 75.39(7) . 15_454
S15 Rb1 S10 55.19(6) 15_454 15_454
S3 Rb1 S10 106.65(6) . 15_454
S17 Rb1 S22 75.02(8) 11_455 15_454
S12 Rb1 S22 117.68(7) 11_455 15_454
S5 Rb1 S22 54.54(6) 14_454 15_454
S8 Rb1 S22 158.30(8) . 15_454
S15 Rb1 S22 71.11(6) 15_454 15_454
S3 Rb1 S22 69.76(6) . 15_454
S10 Rb1 S22 125.97(7) 15_454 15_454
S17 Rb1 S1 54.89(8) 11_455 14_454
S12 Rb1 S1 101.89(7) 11_455 14_454
S5 Rb1 S1 100.02(7) 14_454 14_454
S8 Rb1 S1 54.16(7) . 14_454
S15 Rb1 S1 97.41(7) 15_454 14_454
S3 Rb1 S1 160.05(7) . 14_454
S10 Rb1 S1 59.51(6) 15_454 14_454
S22 Rb1 S1 129.50(7) 15_454 14_454
S17 Rb1 P7 30.22(7) 11_455 .
S12 Rb1 P7 174.45(8) 11_455 .
S5 Rb1 P7 30.82(5) 14_454 .
S8 Rb1 P7 104.38(7) . .
S15 Rb1 P7 105.70(7) 15_454 .
S3 Rb1 P7 123.43(5) . .
S10 Rb1 P7 124.64(7) 15_454 .
S22 Rb1 P7 61.92(5) 15_454 .
S1 Rb1 P7 75.65(5) 14_454 .
S17 Rb1 P6 153.55(8) 11_455 10
S12 Rb1 P6 30.33(6) 11_455 10
S5 Rb1 P6 127.01(7) 14_454 10
S8 Rb1 P6 99.84(7) . 10
S15 Rb1 P6 68.15(6) 15_454 10
S3 Rb1 P6 30.61(5) . 10
S10 Rb1 P6 76.21(6) 15_454 10
S22 Rb1 P6 90.24(6) 15_454 10
S1 Rb1 P6 132.08(6) 14_454 10
P7 Rb1 P6 151.32(5) . 10
S17 Rb1 P2 72.87(8) 11_455 14_454
S12 Rb1 P2 99.86(6) 11_455 14_454
S5 Rb1 P2 92.37(6) 14_454 14_454
S8 Rb1 P2 28.92(6) . 14_454
S15 Rb1 P2 124.90(7) 15_454 14_454
S3 Rb1 P2 138.90(7) . 14_454
S10 Rb1 P2 75.97(6) 15_454 14_454
S22 Rb1 P2 142.39(6) 15_454 14_454
S1 Rb1 P2 29.67(6) 14_454 14_454
P7 Rb1 P2 80.51(5) . 14_454
P6 Rb1 P2 126.71(6) 10 14_454
S8 Rb2 S17 90.48(9) . .
S8 Rb2 S21 107.18(7) . 10
S17 Rb2 S21 75.70(8) . 10
S8 Rb2 S15 84.00(7) . 14_454
S17 Rb2 S15 82.41(8) . 14_454
S21 Rb2 S15 155.31(8) 10 14_454
S8 Rb2 S21 154.70(8) . 14_454
S17 Rb2 S21 83.98(8) . 14_454
S21 Rb2 S21 95.36(7) 10 14_454
S15 Rb2 S21 70.82(6) 14_454 14_454
S8 Rb2 S18 111.05(7) . 14_454
S17 Rb2 S18 127.65(8) . 14_454
S21 Rb2 S18 133.88(7) 10 14_454
S15 Rb2 S18 54.99(5) 14_454 14_454
S21 Rb2 S18 56.11(6) 14_454 14_454
S8 Rb2 S6 57.65(7) . 11_455
S17 Rb2 S6 57.62(7) . 11_455
S21 Rb2 S6 54.98(6) 10 11_455
S15 Rb2 S6 120.83(7) 14_454 11_455
S21 Rb2 S6 134.56(7) 14_454 11_455
S18 Rb2 S6 168.63(7) 14_454 11_455
S8 Rb2 S13 87.37(8) . .
S17 Rb2 S13 152.75(8) . .
S21 Rb2 S13 79.01(7) 10 .
S15 Rb2 S13 124.27(7) 14_454 .
S21 Rb2 S13 108.52(8) 14_454 .
S18 Rb2 S13 77.98(7) 14_454 .
S6 Rb2 S13 99.15(7) 11_455 .
S8 Rb2 Rb2 154.70(7) . 5
S17 Rb2 Rb2 75.99(7) . 5
S21 Rb2 Rb2 49.12(5) 10 5
S15 Rb2 Rb2 114.55(6) 14_454 5
S21 Rb2 Rb2 46.25(5) 14_454 5
S18 Rb2 Rb2 94.04(5) 14_454 5
S6 Rb2 Rb2 97.18(5) 11_455 5
S13 Rb2 Rb2 94.98(5) . 5
S8 Rb2 Rb1 80.66(6) . 12
S17 Rb2 Rb1 39.56(7) . 12
S21 Rb2 Rb1 115.23(6) 10 12
S15 Rb2 Rb1 43.53(4) 14_454 12
S21 Rb2 Rb1 79.40(5) 14_454 12
S18 Rb2 Rb1 95.77(5) 14_454 12
S6 Rb2 Rb1 83.98(5) 11_455 12
S13 Rb2 Rb1 163.56(6) . 12
Rb2 Rb2 Rb1 100.66(3) 5 12
S8 Rb2 Rb5 78.87(6) . .
S17 Rb2 Rb5 151.38(8) . .
S21 Rb2 Rb5 132.77(6) 10 .
S15 Rb2 Rb5 70.19(4) 14_454 .
S21 Rb2 Rb5 94.36(5) 14_454 .
S18 Rb2 Rb5 38.84(4) 14_454 .
S6 Rb2 Rb5 131.05(5) 11_455 .
S13 Rb2 Rb5 54.12(5) . .
Rb2 Rb2 Rb5 122.54(3) 5 .
Rb1 Rb2 Rb5 111.98(3) 12 .
S19 Rb3 S22 85.76(7) . .
S19 Rb3 S26 144.04(7) . 12_545
S22 Rb3 S26 123.71(7) . 12_545
S19 Rb3 S3 105.69(6) . 7_554
S22 Rb3 S3 80.98(7) . 7_554
S26 Rb3 S3 64.68(6) 12_545 7_554
S19 Rb3 S11 103.52(7) . 5
S22 Rb3 S11 134.48(7) . 5
S26 Rb3 S11 71.75(7) 12_545 5
S3 Rb3 S11 135.31(7) 7_554 5
S19 Rb3 S16 85.23(6) . 5
S22 Rb3 S16 166.91(7) . 5
S26 Rb3 S16 61.81(6) 12_545 5
S3 Rb3 S16 92.34(7) 7_554 5
S11 Rb3 S16 57.29(6) 5 5
S19 Rb3 S23 63.11(6) . .
S22 Rb3 S23 61.10(6) . .
S26 Rb3 S23 146.23(6) 12_545 .
S3 Rb3 S23 140.39(7) 7_554 .
S11 Rb3 S23 83.35(6) 5 .
S16 Rb3 S23 122.18(6) 5 .
S19 Rb3 S2 140.21(8) . 7_554
S22 Rb3 S2 77.24(8) . 7_554
S26 Rb3 S2 72.36(7) 12_545 7_554
S3 Rb3 S2 106.73(8) 7_554 7_554
S11 Rb3 S2 67.28(7) 5 7_554
S16 Rb3 S2 115.62(8) 5 7_554
S23 Rb3 S2 77.21(7) . 7_554
S19 Rb3 P6 114.78(6) . 12_545
S22 Rb3 P6 153.07(6) . 12_545
S26 Rb3 P6 31.10(6) 12_545 12_545
S3 Rb3 P6 76.86(6) 7_554 12_545
S11 Rb3 P6 60.35(6) 5 12_545
S16 Rb3 P6 30.71(5) 5 12_545
S23 Rb3 P6 142.75(6) . 12_545
S2 Rb3 P6 94.63(7) 7_554 12_545
S19 Rb3 S16 59.51(5) . .
S22 Rb3 S16 102.77(7) . .
S26 Rb3 S16 91.39(6) 12_545 .
S3 Rb3 S16 53.53(6) 7_554 .
S11 Rb3 S16 120.52(6) 5 .
S16 Rb3 S16 64.38(7) 5 .
S23 Rb3 S16 121.32(6) . .
S2 Rb3 S16 159.32(7) 7_554 .
P6 Rb3 S16 75.94(5) 12_545 .
S19 Rb3 P4 70.10(6) . .
S22 Rb3 P4 30.32(6) . .
S26 Rb3 P4 145.59(6) 12_545 .
S3 Rb3 P4 110.01(7) 7_554 .
S11 Rb3 P4 111.37(6) 5 .
S16 Rb3 P4 150.13(6) 5 .
S23 Rb3 P4 30.95(5) . .
S2 Rb3 P4 77.55(7) 7_554 .
P6 Rb3 P4 170.71(6) 12_545 .
S16 Rb3 P4 113.07(5) . .
S19 Rb3 Rb4 146.02(5) . 12_545
S22 Rb3 Rb4 119.80(6) . 12_545
S26 Rb3 Rb4 38.85(4) 12_545 12_545
S3 Rb3 Rb4 100.55(5) 7_554 12_545
S11 Rb3 Rb4 42.80(5) 5 12_545
S16 Rb3 Rb4 72.36(5) 5 12_545
S23 Rb3 Rb4 107.69(5) . 12_545
S2 Rb3 Rb4 44.24(6) 7_554 12_545
P6 Rb3 Rb4 51.23(4) 12_545 12_545
S16 Rb3 Rb4 126.44(5) . 12_545
P4 Rb3 Rb4 120.15(4) . 12_545
S26 Rb4 S23 68.49(6) . .
S26 Rb4 S2 133.82(8) . 7_554
S23 Rb4 S2 77.08(7) . 7_554
S26 Rb4 S12 58.17(6) . 4_655
S23 Rb4 S12 99.73(7) . 4_655
S2 Rb4 S12 161.43(8) 7_554 4_655
S26 Rb4 S11 68.26(6) . 8_554
S23 Rb4 S11 135.98(7) . 8_554
S2 Rb4 S11 131.25(8) 7_554 8_554
S12 Rb4 S11 63.20(6) 4_655 8_554
S26 Rb4 S2 68.37(8) . 5
S23 Rb4 S2 93.81(8) . 5
S2 Rb4 S2 84.72(8) 7_554 5
S12 Rb4 S2 113.82(7) 4_655 5
S11 Rb4 S2 62.73(7) 8_554 5
S26 Rb4 S6 97.29(6) . 4_655
S23 Rb4 S6 55.83(6) . 4_655
S2 Rb4 S6 87.42(8) 7_554 4_655
S12 Rb4 S6 76.00(6) 4_655 4_655
S11 Rb4 S6 138.48(7) 8_554 4_655
S2 Rb4 S6 149.63(7) 5 4_655
S26 Rb4 S4 156.83(8) . 7_554
S23 Rb4 S4 99.45(6) . 7_554
S2 Rb4 S4 56.21(7) 7_554 7_554
S12 Rb4 S4 107.18(7) 4_655 7_554
S11 Rb4 S4 123.94(7) 8_554 7_554
S2 Rb4 S4 133.84(8) 5 7_554
S6 Rb4 S4 60.21(6) 4_655 7_554
S26 Rb4 Rb77 111.65(10) . 8_454
S23 Rb4 Rb77 109.52(10) . 8_454
S2 Rb4 Rb77 108.23(10) 7_554 8_454
S12 Rb4 Rb77 55.13(9) 4_655 8_454
S11 Rb4 Rb77 93.60(8) 8_554 8_454
S2 Rb4 Rb77 155.14(9) 5 8_454
S6 Rb4 Rb77 54.42(9) 4_655 8_454
S4 Rb4 Rb77 52.18(9) 7_554 8_454
S26 Rb4 Rb7 123.30(6) . 7_554
S23 Rb4 Rb7 120.82(6) . 7_554
S2 Rb4 Rb7 100.36(6) 7_554 7_554
S12 Rb4 Rb7 65.23(5) 4_655 7_554
S11 Rb4 Rb7 90.00(5) 8_554 7_554
S2 Rb4 Rb7 145.33(6) 5 7_554
S6 Rb4 Rb7 65.00(5) 4_655 7_554
S4 Rb4 Rb7 44.91(5) 7_554 7_554
Rb77 Rb4 Rb7 14.78(9) 8_454 7_554
S26 Rb4 Rb4 146.05(6) . 2_655
S23 Rb4 Rb4 143.73(6) . 2_655
S2 Rb4 Rb4 68.27(6) 7_554 2_655
S12 Rb4 Rb4 109.62(5) 4_655 2_655
S11 Rb4 Rb4 77.99(5) 8_554 2_655
S2 Rb4 Rb4 93.37(6) 5 2_655
S6 Rb4 Rb4 110.79(5) 4_655 2_655
S4 Rb4 Rb4 52.24(5) 7_554 2_655
Rb77 Rb4 Rb4 73.06(9) 8_454 2_655
Rb7 Rb4 Rb4 58.28(3) 7_554 2_655
S26 Rb4 Rb3 37.60(4) . 11
S23 Rb4 Rb3 97.66(5) . 11
S2 Rb4 Rb3 125.20(7) 7_554 11
S12 Rb4 Rb3 73.23(5) 4_655 11
S11 Rb4 Rb3 39.92(4) 8_554 11
S2 Rb4 Rb3 40.73(5) 5 11
S6 Rb4 Rb3 134.52(5) 4_655 11
S4 Rb4 Rb3 162.53(5) 7_554 11
Rb77 Rb4 Rb3 124.22(7) 8_454 11
Rb7 Rb4 Rb3 126.43(3) 7_554 11
Rb4 Rb4 Rb3 110.67(3) 2_655 11
S5 Rb5 S5 60.96(9) . 14_454
S5 Rb5 S18 131.77(6) . 14_454
S5 Rb5 S18 137.41(6) 14_454 14_454
S5 Rb5 S18 137.41(6) . .
S5 Rb5 S18 131.76(6) 14_454 .
S18 Rb5 S18 71.10(9) 14_454 .
S5 Rb5 S9 78.18(6) . .
S5 Rb5 S9 57.67(6) 14_454 .
S18 Rb5 S9 149.10(6) 14_454 .
S18 Rb5 S9 80.81(5) . .
S5 Rb5 S9 57.67(6) . 14_454
S5 Rb5 S9 78.18(6) 14_454 14_454
S18 Rb5 S9 80.81(5) 14_454 14_454
S18 Rb5 S9 149.10(6) . 14_454
S9 Rb5 S9 129.17(8) . 14_454
S5 Rb5 S14 79.40(5) . 14_454
S5 Rb5 S14 130.25(6) 14_454 14_454
S18 Rb5 S14 55.37(5) 14_454 14_454
S18 Rb5 S14 97.58(6) . 14_454
S9 Rb5 S14 144.07(5) . 14_454
S9 Rb5 S14 54.58(5) 14_454 14_454
S5 Rb5 S14 130.25(6) . .
S5 Rb5 S14 79.40(5) 14_454 .
S18 Rb5 S14 97.58(6) 14_454 .
S18 Rb5 S14 55.37(5) . .
S9 Rb5 S14 54.58(5) . .
S9 Rb5 S14 144.07(5) 14_454 .
S14 Rb5 S14 148.89(8) 14_454 .
S5 Rb5 P7 30.48(4) . .
S5 Rb5 P7 30.48(4) 14_454 .
S18 Rb5 P7 144.45(4) 14_454 .
S18 Rb5 P7 144.45(4) . .
S9 Rb5 P7 64.59(4) . .
S9 Rb5 P7 64.59(4) 14_454 .
S14 Rb5 P7 105.55(4) 14_454 .
S14 Rb5 P7 105.55(4) . .
S5 Rb5 Rb2 93.14(5) . 14_454
S5 Rb5 Rb2 114.87(5) 14_454 14_454
S18 Rb5 Rb2 105.37(5) 14_454 14_454
S18 Rb5 Rb2 44.45(5) . 14_454
S9 Rb5 Rb2 58.99(4) . 14_454
S9 Rb5 Rb2 138.76(4) 14_454 14_454
S14 Rb5 Rb2 94.82(4) 14_454 14_454
S14 Rb5 Rb2 76.58(4) . 14_454
P7 Rb5 Rb2 106.01(2) . 14_454
S5 Rb5 Rb2 114.87(5) . .
S5 Rb5 Rb2 93.15(5) 14_454 .
S18 Rb5 Rb2 44.45(5) 14_454 .
S18 Rb5 Rb2 105.37(5) . .
S9 Rb5 Rb2 138.76(4) . .
S9 Rb5 Rb2 58.99(4) 14_454 .
S14 Rb5 Rb2 76.58(4) 14_454 .
S14 Rb5 Rb2 94.83(4) . .
P7 Rb5 Rb2 106.01(2) . .
Rb2 Rb5 Rb2 147.97(4) 14_454 .
S19 Rb6 S19 108.69(9) 8_554 11
S19 Rb6 S14 58.72(6) 8_554 8_554
S19 Rb6 S14 99.08(6) 11 8_554
S19 Rb6 S14 99.08(6) 8_554 11
S19 Rb6 S14 58.72(6) 11 11
S14 Rb6 S14 143.88(9) 8_554 11
S19 Rb6 S20 168.97(5) 8_554 15_554
S19 Rb6 S20 67.23(6) 11 15_554
S14 Rb6 S20 111.04(5) 8_554 15_554
S14 Rb6 S20 87.54(5) 11 15_554
S19 Rb6 S20 67.23(6) 8_554 4_655
S19 Rb6 S20 168.97(5) 11 4_655
S14 Rb6 S20 87.54(5) 8_554 4_655
S14 Rb6 S20 111.04(5) 11 4_655
S20 Rb6 S20 118.67(9) 15_554 4_655
S19 Rb6 S13 100.11(6) 8_554 11
S19 Rb6 S13 116.32(6) 11 11
S14 Rb6 S13 143.74(7) 8_554 11
S14 Rb6 S13 61.50(6) 11 11
S20 Rb6 S13 90.79(6) 15_554 11
S20 Rb6 S13 56.27(6) 4_655 11
S19 Rb6 S13 116.32(6) 8_554 8_554
S19 Rb6 S13 100.11(6) 11 8_554
S14 Rb6 S13 61.50(6) 8_554 8_554
S14 Rb6 S13 143.74(7) 11 8_554
S20 Rb6 S13 56.27(6) 15_554 8_554
S20 Rb6 S13 90.79(6) 4_655 8_554
S13 Rb6 S13 115.87(10) 11 8_554
S19 Rb6 P3 30.39(5) 8_554 8_554
S19 Rb6 P3 113.26(6) 11 8_554
S14 Rb6 P3 30.04(5) 8_554 8_554
S14 Rb6 P3 128.10(6) 11 8_554
S20 Rb6 P3 140.37(5) 15_554 8_554
S20 Rb6 P3 68.83(5) 4_655 8_554
S13 Rb6 P3 119.53(6) 11 8_554
S13 Rb6 P3 86.16(6) 8_554 8_554
S19 Rb6 P3 113.26(6) 8_554 11
S19 Rb6 P3 30.39(5) 11 11
S14 Rb6 P3 128.10(6) 8_554 11
S14 Rb6 P3 30.04(5) 11 11
S20 Rb6 P3 68.83(5) 15_554 11
S20 Rb6 P3 140.37(5) 4_655 11
S13 Rb6 P3 86.16(6) 11 11
S13 Rb6 P3 119.53(6) 8_554 11
P3 Rb6 P3 132.70(8) 8_554 11
S19 Rb6 P5 75.95(5) 8_554 8_554
S19 Rb6 P5 139.70(5) 11 8_554
S14 Rb6 P5 115.67(5) 8_554 8_554
S14 Rb6 P5 80.98(5) 11 8_554
S20 Rb6 P5 114.02(6) 15_554 8_554
S20 Rb6 P5 30.47(5) 4_655 8_554
S13 Rb6 P5 28.79(6) 11 8_554
S13 Rb6 P5 113.76(7) 8_554 8_554
P3 Rb6 P5 90.99(5) 8_554 8_554
P3 Rb6 P5 109.91(5) 11 8_554
S19 Rb6 P5 139.70(5) 8_554 11
S19 Rb6 P5 75.95(5) 11 11
S14 Rb6 P5 80.98(5) 8_554 11
S14 Rb6 P5 115.67(5) 11 11
S20 Rb6 P5 30.47(5) 15_554 11
S20 Rb6 P5 114.02(6) 4_655 11
S13 Rb6 P5 113.76(7) 11 11
S13 Rb6 P5 28.79(6) 8_554 11
P3 Rb6 P5 109.91(5) 8_554 11
P3 Rb6 P5 90.99(5) 11 11
P5 Rb6 P5 127.03(8) 8_554 11
Rb77 Rb7 Rb77 158.9(6) 1_545 2_565
Rb77 Rb7 S1 119.5(2) 1_545 .
Rb77 Rb7 S1 65.6(2) 2_565 .
Rb77 Rb7 S1 65.6(2) 1_545 2
Rb77 Rb7 S1 119.5(2) 2_565 2
S1 Rb7 S1 154.8(2) . 2
Rb77 Rb7 S10 122.8(2) 1_545 2
Rb77 Rb7 S10 59.8(2) 2_565 2
S1 Rb7 S10 117.07(8) . 2
S1 Rb7 S10 59.94(6) 2 2
Rb77 Rb7 S10 59.8(2) 1_545 .
Rb77 Rb7 S10 122.8(2) 2_565 .
S1 Rb7 S10 59.94(6) . .
S1 Rb7 S10 117.07(8) 2 .
S10 Rb7 S10 167.94(18) 2 .
Rb77 Rb7 S4 86.6(3) 1_545 .
Rb77 Rb7 S4 78.7(3) 2_565 .
S1 Rb7 S4 60.62(7) . .
S1 Rb7 S4 142.73(14) 2 .
S10 Rb7 S4 129.28(12) 2 .
S10 Rb7 S4 60.92(7) . .
Rb77 Rb7 S4 78.7(3) 1_545 2
Rb77 Rb7 S4 86.6(3) 2_565 2
S1 Rb7 S4 142.73(14) . 2
S1 Rb7 S4 60.62(7) 2 2
S10 Rb7 S4 60.92(7) 2 2
S10 Rb7 S4 129.28(12) . 2
S4 Rb7 S4 91.05(15) . 2
Rb77 Rb7 P2 90.1(2) 1_545 .
Rb77 Rb7 P2 95.7(2) 2_565 .
S1 Rb7 P2 30.36(6) . .
S1 Rb7 P2 137.97(12) 2 .
S10 Rb7 P2 143.55(10) 2 .
S10 Rb7 P2 30.42(6) . .
S4 Rb7 P2 60.99(6) . .
S4 Rb7 P2 150.61(13) 2 .
Rb77 Rb7 P2 95.7(2) 1_545 2
Rb77 Rb7 P2 90.1(2) 2_565 2
S1 Rb7 P2 137.97(12) . 2
S1 Rb7 P2 30.36(6) 2 2
S10 Rb7 P2 30.42(6) 2 2
S10 Rb7 P2 143.55(10) . 2
S4 Rb7 P2 150.61(13) . 2
S4 Rb7 P2 60.99(6) 2 2
P2 Rb7 P2 147.99(15) . 2
Rb77 Rb7 Rb7 100.5(3) 1_545 3
Rb77 Rb7 Rb7 100.5(3) 2_565 3
S1 Rb7 Rb7 77.42(10) . 3
S1 Rb7 Rb7 77.42(10) 2 3
S10 Rb7 Rb7 83.97(9) 2 3
S10 Rb7 Rb7 83.97(9) . 3
S4 Rb7 Rb7 134.48(7) . 3
S4 Rb7 Rb7 134.48(7) 2 3
P2 Rb7 Rb7 74.00(8) . 3
P2 Rb7 Rb7 74.00(8) 2 3
Rb77 Rb7 Rb77 100.1(3) 1_545 3_455
Rb77 Rb7 Rb77 100.1(3) 2_565 3_455
S1 Rb7 Rb77 92.08(13) . 3_455
S1 Rb7 Rb77 63.01(11) 2 3_455
S10 Rb7 Rb77 70.12(11) 2 3_455
S10 Rb7 Rb77 97.97(12) . 3_455
S4 Rb7 Rb77 150.91(11) . 3_455
S4 Rb7 Rb77 117.99(10) 2 3_455
P2 Rb7 Rb77 90.52(11) . 3_455
P2 Rb7 Rb77 57.48(10) 2 3_455
Rb7 Rb7 Rb77 16.55(7) 3 3_455
Rb7 Rb77 Rb77 10.5(3) 1_565 2_575
Rb7 Rb77 S10 95.9(2) 1_565 1_565
Rb77 Rb77 S10 98.3(2) 2_575 1_565
Rb7 Rb77 S1 89.0(2) 1_565 2_565
Rb77 Rb77 S1 92.5(2) 2_575 2_565
S10 Rb77 S1 147.1(2) 1_565 2_565
Rb7 Rb77 S8 139.4(4) 1_565 7_564
Rb77 Rb77 S8 149.69(12) 2_575 7_564
S10 Rb77 S8 83.55(15) 1_565 7_564
S1 Rb77 S8 72.05(14) 2_565 7_564
Rb7 Rb77 S4 78.0(3) 1_565 2_565
Rb77 Rb77 S4 70.86(16) 2_575 2_565
S10 Rb77 S4 149.6(2) 1_565 2_565
S1 Rb77 S4 63.14(12) 2_565 2_565
S8 Rb77 S4 120.40(16) 7_564 2_565
Rb7 Rb77 S12 136.9(3) 1_565 14_464
Rb77 Rb77 S12 131.5(2) 2_575 14_464
S10 Rb77 S12 53.16(10) 1_565 14_464
S1 Rb77 S12 133.7(2) 2_565 14_464
S8 Rb77 S12 73.17(13) 7_564 14_464
S4 Rb77 S12 112.55(16) 2_565 14_464
Rb7 Rb77 S6 138.9(3) 1_565 14_464
Rb77 Rb77 S6 134.5(2) 2_575 14_464
S10 Rb77 S6 124.88(19) 1_565 14_464
S1 Rb77 S6 60.04(11) 2_565 14_464
S8 Rb77 S6 59.76(12) 7_564 14_464
S4 Rb77 S6 64.48(11) 2_565 14_464
S12 Rb77 S6 76.28(13) 14_464 14_464
Rb7 Rb77 S4 70.9(3) 1_565 1_565
Rb77 Rb77 S4 63.69(16) 2_575 1_565
S10 Rb77 S4 62.42(11) 1_565 1_565
S1 Rb77 S4 147.9(2) 2_565 1_565
S8 Rb77 S4 138.85(17) 7_564 1_565
S4 Rb77 S4 87.72(15) 2_565 1_565
S12 Rb77 S4 68.12(11) 14_464 1_565
S6 Rb77 S4 121.08(17) 14_464 1_565
Rb7 Rb77 Rb4 117.5(4) 1_565 16_454
Rb77 Rb77 Rb4 106.94(9) 2_575 16_454
S10 Rb77 Rb4 98.99(14) 1_565 16_454
S1 Rb77 Rb4 107.43(15) 2_565 16_454
S8 Rb77 Rb4 102.59(15) 7_564 16_454
S4 Rb77 Rb4 59.88(10) 2_565 16_454
S12 Rb77 Rb4 52.82(9) 14_464 16_454
S6 Rb77 Rb4 57.10(9) 14_464 16_454
S4 Rb77 Rb4 63.98(10) 1_565 16_454
Rb7 Rb77 Np1 101.6(2) 1_565 2_565
Rb77 Rb77 Np1 99.0(2) 2_575 2_565
S10 Rb77 Np1 162.42(19) 1_565 2_565
S1 Rb77 Np1 34.98(8) 2_565 2_565
S8 Rb77 Np1 83.29(12) 7_564 2_565
S4 Rb77 Np1 37.93(7) 2_565 2_565
S12 Rb77 Np1 111.49(14) 14_464 2_565
S6 Rb77 Np1 37.59(6) 14_464 2_565
S4 Rb77 Np1 123.47(15) 1_565 2_565
Rb4 Rb77 Np1 72.65(9) 16_454 2_565
Rb7 Rb77 Np2 101.2(2) 1_565 1_565
Rb77 Rb77 Np2 97.5(2) 2_575 1_565
S10 Rb77 Np2 33.10(8) 1_565 1_565
S1 Rb77 Np2 169.76(19) 2_565 1_565
S8 Rb77 Np2 99.93(13) 7_564 1_565
S4 Rb77 Np2 118.19(15) 2_565 1_565
S12 Rb77 Np2 36.12(6) 14_464 1_565
S6 Rb77 Np2 110.63(13) 14_464 1_565
S4 Rb77 Np2 39.08(6) 1_565 1_565
Rb4 Rb77 Np2 67.47(8) 16_454 1_565
Np1 Rb77 Np2 139.74(13) 2_565 1_565
S17 Np1 S22 87.47(11) 8_454 15_454
S17 Np1 S1 75.13(11) 8_454 .
S22 Np1 S1 142.53(8) 15_454 .
S17 Np1 S9 94.40(9) 8_454 .
S22 Np1 S9 144.72(7) 15_454 .
S1 Np1 S9 70.82(8) . .
S17 Np1 S7 142.71(9) 8_454 .
S22 Np1 S7 82.08(8) 15_454 .
S1 Np1 S7 130.81(8) . .
S9 Np1 S7 75.25(8) . .
S17 Np1 S6 78.77(9) 8_454 13_444
S22 Np1 S6 70.81(7) 15_454 13_444
S1 Np1 S6 73.34(8) . 13_444
S9 Np1 S6 144.07(7) . 13_444
S7 Np1 S6 129.62(8) . 13_444
S17 Np1 S5 71.16(8) 8_454 14_454
S22 Np1 S5 73.79(8) 15_454 14_454
S1 Np1 S5 128.00(9) . 14_454
S9 Np1 S5 73.57(7) . 14_454
S7 Np1 S5 71.55(8) . 14_454
S6 Np1 S5 133.98(7) 13_444 14_454
S17 Np1 S4 148.92(9) 8_454 .
S22 Np1 S4 110.74(9) 15_454 .
S1 Np1 S4 75.35(9) . .
S9 Np1 S4 84.93(8) . .
S7 Np1 S4 67.06(8) . .
S6 Np1 S4 83.69(8) 13_444 .
S5 Np1 S4 136.97(7) 14_454 .
S17 Np1 Rb77 100.50(10) 8_454 2_565
S22 Np1 Rb77 117.23(9) 15_454 2_565
S1 Np1 Rb77 38.52(10) . 2_565
S9 Np1 Rb77 97.10(9) . 2_565
S7 Np1 Rb77 116.14(9) . 2_565
S6 Np1 Rb77 50.88(9) 13_444 2_565
S5 Np1 Rb77 166.52(9) 14_454 2_565
S4 Np1 Rb77 49.08(9) . 2_565
S10 Np2 S14 131.07(8) . .
S10 Np2 S15 71.93(7) . .
S14 Np2 S15 70.15(7) . .
S10 Np2 S12 63.65(7) . 14_454
S14 Np2 S12 140.64(7) . 14_454
S15 Np2 S12 86.16(7) . 14_454
S10 Np2 S11 127.12(8) . .
S14 Np2 S11 101.39(8) . .
S15 Np2 S11 146.26(7) . .
S12 Np2 S11 80.92(8) 14_454 .
S10 Np2 S16 124.22(7) . .
S14 Np2 S16 75.16(7) . .
S15 Np2 S16 77.22(7) . .
S12 Np2 S16 69.05(7) 14_454 .
S11 Np2 S16 69.06(7) . .
S10 Np2 S9 68.40(7) . .
S14 Np2 S9 74.22(7) . .
S15 Np2 S9 77.69(7) . .
S12 Np2 S9 132.02(7) 14_454 .
S11 Np2 S9 132.91(7) . .
S16 Np2 S9 145.47(7) . .
S10 Np2 S4 74.43(8) . .
S14 Np2 S4 129.12(7) . .
S15 Np2 S4 144.79(7) . .
S12 Np2 S4 88.15(7) 14_454 .
S11 Np2 S4 66.06(8) . .
S16 Np2 S4 132.15(7) . .
S9 Np2 S4 80.62(7) . .
S10 Np2 S7 123.02(7) . .
S14 Np2 S7 68.09(7) . .
S15 Np2 S7 132.39(7) . .
S12 Np2 S7 141.40(7) 14_454 .
S11 Np2 S7 65.39(7) . .
S16 Np2 S7 112.22(7) . .
S9 Np2 S7 69.92(7) . .
S4 Np2 S7 61.88(7) . .
S10 Np2 P1 113.18(8) . .
S14 Np2 P1 101.18(7) . .
S15 Np2 P1 170.51(7) . .
S12 Np2 P1 103.24(7) 14_454 .
S11 Np2 P1 37.22(7) . .
S16 Np2 P1 104.75(8) . .
S9 Np2 P1 96.51(7) . .
S4 Np2 P1 38.80(7) . .
S7 Np2 P1 38.18(8) . .
S10 Np2 Rb77 35.58(9) . 1_545
S14 Np2 Rb77 165.43(9) . 1_545
S15 Np2 Rb77 102.54(9) . 1_545
S12 Np2 Rb77 47.73(9) 14_454 1_545
S11 Np2 Rb77 91.54(9) . 1_545
S16 Np2 Rb77 116.29(8) . 1_545
S9 Np2 Rb77 92.08(8) . 1_545
S4 Np2 Rb77 50.83(9) . 1_545
S7 Np2 Rb77 112.36(9) . 1_545
P1 Np2 Rb77 85.03(9) . 1_545
S19 Np3 S21 95.11(8) . .
S19 Np3 S23 78.91(7) . .
S21 Np3 S23 71.90(7) . .
S19 Np3 S24 152.85(7) . .
S21 Np3 S24 79.89(8) . .
S23 Np3 S24 74.17(7) . .
S19 Np3 S18 71.57(7) . .
S21 Np3 S18 77.77(7) . .
S23 Np3 S18 135.08(7) . .
S24 Np3 S18 131.86(7) . .
S19 Np3 S20 137.11(7) . .
S21 Np3 S20 89.28(7) . .
S23 Np3 S20 141.79(7) . .
S24 Np3 S20 69.87(7) . .
S18 Np3 S20 67.78(6) . .
S19 Np3 S25 91.42(7) . 14_454
S21 Np3 S25 139.13(7) . 14_454
S23 Np3 S25 69.91(6) . 14_454
S24 Np3 S25 76.27(7) . 14_454
S18 Np3 S25 141.79(7) . 14_454
S20 Np3 S25 112.40(6) . 14_454
S19 Np3 S20 84.37(7) . 14_454
S21 Np3 S20 153.27(7) . 14_454
S23 Np3 S20 133.53(7) . 14_454
S24 Np3 S20 111.93(7) . 14_454
S18 Np3 S20 76.74(7) . 14_454
S20 Np3 S20 73.74(7) . 14_454
S25 Np3 S20 67.51(6) 14_454 14_454
S26 Np4 S26 126.15(10) . 14_454
S26 Np4 S3 79.40(7) . 5
S26 Np4 S3 71.87(7) 14_454 5
S26 Np4 S3 71.87(7) . 10_554
S26 Np4 S3 79.40(7) 14_454 10_554
S3 Np4 S3 113.73(12) 5 10_554
S26 Np4 S24 77.84(7) . .
S26 Np4 S24 135.46(8) 14_454 .
S3 Np4 S24 152.07(7) 5 .
S3 Np4 S24 73.90(8) 10_554 .
S26 Np4 S24 135.47(8) . 14_454
S26 Np4 S24 77.84(7) 14_454 14_454
S3 Np4 S24 73.90(8) 5 14_454
S3 Np4 S24 152.07(7) 10_554 14_454
S24 Np4 S24 112.66(11) . 14_454
S26 Np4 S25 72.21(7) . 14_454
S26 Np4 S25 142.82(7) 14_454 14_454
S3 Np4 S25 82.28(7) 5 14_454
S3 Np4 S25 136.64(7) 10_554 14_454
S24 Np4 S25 75.52(7) . 14_454
S24 Np4 S25 69.44(7) 14_454 14_454
S26 Np4 S25 142.82(7) . .
S26 Np4 S25 72.20(7) 14_454 .
S3 Np4 S25 136.64(7) 5 .
S3 Np4 S25 82.29(7) 10_554 .
S24 Np4 S25 69.44(7) . .
S24 Np4 S25 75.51(7) 14_454 .
S25 Np4 S25 114.32(9) 14_454 .
S2 P1 S11 118.3(2) . .
S2 P1 S7 119.7(2) . .
S11 P1 S7 102.50(17) . .
S2 P1 S4 115.63(19) . .
S11 P1 S4 101.02(17) . .
S7 P1 S4 95.90(16) . .
S2 P1 Np2 175.04(18) . .
S11 P1 Np2 58.61(10) . .
S7 P1 Np2 65.26(11) . .
S4 P1 Np2 62.71(10) . .
S8 P2 S10 112.98(17) 14_454 .
S8 P2 S1 113.00(18) 14_454 .
S10 P2 S1 110.70(18) . .
S8 P2 S9 114.06(17) 14_454 .
S10 P2 S9 101.97(15) . .
S1 P2 S9 103.21(15) . .
S8 P2 Rb7 119.99(15) 14_454 .
S10 P2 Rb7 58.14(10) . .
S1 P2 Rb7 54.70(11) . .
S9 P2 Rb7 125.93(14) . .
S8 P2 Rb1 55.22(11) 14_454 14_454
S10 P2 Rb1 166.03(13) . 14_454
S1 P2 Rb1 71.69(12) . 14_454
S9 P2 Rb1 90.56(11) . 14_454
Rb7 P2 Rb1 118.83(8) . 14_454
S15 P3 S14 106.61(14) . .
S15 P3 S18 110.78(16) . .
S14 P3 S18 111.78(15) . .
S15 P3 S19 114.29(15) . .
S14 P3 S19 110.02(16) . .
S18 P3 S19 103.47(14) . .
S15 P3 Rb6 146.81(13) . 12_545
S14 P3 Rb6 58.67(9) . 12_545
S18 P3 Rb6 102.42(11) . 12_545
S19 P3 Rb6 55.80(9) . 12_545
S22 P4 S6 107.00(15) . 4_655
S22 P4 S21 107.66(16) . .
S6 P4 S21 113.62(17) 4_655 .
S22 P4 S23 113.18(16) . .
S6 P4 S23 110.51(15) 4_655 .
S21 P4 S23 104.98(14) . .
S22 P4 Rb3 54.89(10) . .
S6 P4 Rb3 131.82(12) 4_655 .
S21 P4 Rb3 114.47(12) . .
S23 P4 Rb3 58.74(9) . .
S13 P5 S24 113.01(18) 5 14_454
S13 P5 S20 112.73(16) 5 14_454
S24 P5 S20 104.58(15) 14_454 14_454
S13 P5 S25 116.14(17) 5 14_454
S24 P5 S25 105.93(15) 14_454 14_454
S20 P5 S25 103.33(15) 14_454 14_454
S13 P5 Rb6 63.16(12) 5 12_545
S24 P5 Rb6 152.90(13) 14_454 12_545
S20 P5 Rb6 58.45(8) 14_454 12_545
S25 P5 Rb6 98.98(11) 14_454 12_545
S16 P6 S12 105.82(14) 8_554 4_655
S16 P6 S3 110.04(15) 8_554 10_554
S12 P6 S3 112.77(16) 4_655 10_554
S16 P6 S26 114.62(16) 8_554 .
S12 P6 S26 108.83(15) 4_655 .
S3 P6 S26 104.93(14) 10_554 .
S16 P6 Rb3 58.78(10) 8_554 11
S12 P6 Rb3 124.11(12) 4_655 11
S3 P6 Rb3 123.05(12) 10_554 11
S26 P6 Rb3 55.84(9) . 11
S16 P6 Rb1 106.21(12) 8_554 10_554
S12 P6 Rb1 54.59(9) 4_655 10_554
S3 P6 Rb1 61.63(10) 10_554 10_554
S26 P6 Rb1 139.06(12) . 10_554
Rb3 P6 Rb1 164.84(7) 11 10_554
S17 P7 S17 106.6(3) 8_454 11_455
S17 P7 S5 107.26(11) 8_454 14_454
S17 P7 S5 111.81(13) 11_455 14_454
S17 P7 S5 111.80(13) 8_454 .
S17 P7 S5 107.26(11) 11_455 .
S5 P7 S5 112.0(2) 14_454 .
S17 P7 Rb1 123.84(14) 8_454 .
S17 P7 Rb1 54.92(11) 11_455 .
S5 P7 Rb1 56.96(8) 14_454 .
S5 P7 Rb1 124.19(10) . .
S17 P7 Rb1 54.92(11) 8_454 14_454
S17 P7 Rb1 123.84(14) 11_455 14_454
S5 P7 Rb1 124.19(10) 14_454 14_454
S5 P7 Rb1 56.96(8) . 14_454
Rb1 P7 Rb1 178.30(11) . 14_454
S17 P7 Rb5 126.68(14) 8_454 .
S17 P7 Rb5 126.68(14) 11_455 .
S5 P7 Rb5 55.99(11) 14_454 .
S5 P7 Rb5 55.99(11) . .
Rb1 P7 Rb5 90.85(5) . .
Rb1 P7 Rb5 90.85(5) 14_454 .
P2 S1 Np1 92.80(12) . .
P2 S1 Rb77 120.09(19) . 2_565
Np1 S1 Rb77 106.50(15) . 2_565
P2 S1 Rb7 94.94(13) . .
Np1 S1 Rb7 114.30(14) . .
Rb77 S1 Rb7 25.40(12) 2_565 .
P2 S1 Rb1 78.63(13) . 14_454
Np1 S1 Rb1 96.80(9) . 14_454
Rb77 S1 Rb1 148.50(15) 2_565 14_454
Rb7 S1 Rb1 148.60(12) . 14_454
P1 S2 Rb3 122.06(17) . 15_454
P1 S2 Rb4 101.32(16) . 15_454
Rb3 S2 Rb4 101.19(9) 15_454 15_454
P1 S2 Rb4 117.70(16) . 5
Rb3 S2 Rb4 95.02(8) 15_454 5
Rb4 S2 Rb4 119.70(10) 15_454 5
P6 S3 Np4 89.76(12) 10 10
P6 S3 Rb3 107.79(13) 10 15_454
Np4 S3 Rb3 104.73(8) 10 15_454
P6 S3 Rb1 87.76(11) 10 .
Np4 S3 Rb1 150.54(10) 10 .
Rb3 S3 Rb1 103.97(7) 15_454 .
P1 S4 Np1 90.52(12) . .
P1 S4 Np2 78.49(11) . .
Np1 S4 Np2 90.54(8) . .
P1 S4 Rb7 161.63(15) . .
Np1 S4 Rb7 106.77(9) . .
Np2 S4 Rb7 106.85(9) . .
P1 S4 Rb77 154.29(16) . 2_565
Np1 S4 Rb77 92.99(12) . 2_565
Np2 S4 Rb77 126.89(13) . 2_565
Rb7 S4 Rb77 23.35(10) . 2_565
P1 S4 Rb77 144.93(16) . 1_545
Np1 S4 Rb77 122.97(12) . 1_545
Np2 S4 Rb77 90.09(11) . 1_545
Rb7 S4 Rb77 22.51(9) . 1_545
Rb77 S4 Rb77 45.44(19) 2_565 1_545
P1 S4 Rb4 86.39(12) . 15_454
Np1 S4 Rb4 100.92(8) . 15_454
Np2 S4 Rb4 161.13(10) . 15_454
Rb7 S4 Rb4 84.31(7) . 15_454
Rb77 S4 Rb4 67.94(10) 2_565 15_454
Rb77 S4 Rb4 96.02(10) 1_545 15_454
P7 S5 Np1 89.06(10) . 14_454
P7 S5 Rb5 93.53(12) . .
Np1 S5 Rb5 118.59(8) 14_454 .
P7 S5 Rb1 92.22(9) . 14_454
Np1 S5 Rb1 124.02(9) 14_454 14_454
Rb5 S5 Rb1 117.17(8) . 14_454
P4 S6 Np1 90.10(11) 3_565 13_454
P4 S6 Rb77 157.39(17) 3_565 14_464
Np1 S6 Rb77 91.53(11) 13_454 14_464
P4 S6 Rb4 89.29(11) 3_565 3_565
Np1 S6 Rb4 104.47(8) 13_454 3_565
Rb77 S6 Rb4 68.48(10) 14_464 3_565
P4 S6 Rb2 90.42(11) 3_565 12
Np1 S6 Rb2 106.02(8) 13_454 12
Rb77 S6 Rb2 110.73(12) 14_464 12
Rb4 S6 Rb2 149.51(8) 3_565 12
P1 S7 Np1 91.51(13) . .
P1 S7 Np2 76.56(11) . .
Np1 S7 Np2 89.23(7) . .
P2 S8 Rb1 95.85(13) 14_454 .
P2 S8 Rb2 108.17(14) 14_454 .
Rb1 S8 Rb2 119.78(9) . .
P2 S8 Rb77 104.86(17) 14_454 15_554
Rb1 S8 Rb77 95.61(11) . 15_554
Rb2 S8 Rb77 127.51(12) . 15_554
P2 S9 Np1 91.78(11) . .
P2 S9 Np2 92.51(11) . .
Np1 S9 Np2 94.33(7) . .
P2 S9 Rb5 140.06(13) . .
Np1 S9 Rb5 109.98(7) . .
Np2 S9 Rb5 117.64(7) . .
P2 S10 Np2 95.65(11) . .
P2 S10 Rb77 115.60(17) . 1_545
Np2 S10 Rb77 111.32(14) . 1_545
P2 S10 Rb7 91.44(12) . .
Np2 S10 Rb7 114.05(12) . .
Rb77 S10 Rb7 24.29(12) 1_545 .
P2 S10 Rb1 137.26(14) . 7_554
Np2 S10 Rb1 95.54(7) . 7_554
Rb77 S10 Rb1 98.16(14) 1_545 7_554
Rb7 S10 Rb1 120.69(7) . 7_554
P1 S11 Np2 84.16(12) . .
P1 S11 Rb3 148.73(15) . 5
Np2 S11 Rb3 116.92(8) . 5
P1 S11 Rb4 101.22(14) . 16_444
Np2 S11 Rb4 100.67(8) . 16_444
Rb3 S11 Rb4 97.29(7) 5 16_444
P6 S12 Np2 92.94(11) 3_565 14_454
P6 S12 Rb1 95.08(11) 3_565 12
Np2 S12 Rb1 103.19(8) 14_454 12
P6 S12 Rb4 94.20(11) 3_565 3_565
Np2 S12 Rb4 104.14(7) 14_454 3_565
Rb1 S12 Rb4 150.57(8) 12 3_565
P6 S12 Rb77 165.01(15) 3_565 14_464
Np2 S12 Rb77 96.15(11) 14_454 14_464
Rb1 S12 Rb77 94.41(12) 12 14_464
Rb4 S12 Rb77 72.04(10) 3_565 14_464
P5 S13 Rb6 88.05(13) 5 12_545
P5 S13 Rb2 108.74(14) 5 .
Rb6 S13 Rb2 107.61(8) 12_545 .
P3 S14 Np2 91.04(11) . .
P3 S14 Rb6 91.29(11) . 12_545
Np2 S14 Rb6 136.93(9) . 12_545
P3 S14 Rb5 86.86(11) . .
Np2 S14 Rb5 113.44(8) . .
Rb6 S14 Rb5 109.63(6) 12_545 .
P3 S15 Np2 90.87(11) . .
P3 S15 Rb1 152.74(13) . 7_554
Np2 S15 Rb1 98.07(7) . 7_554
P3 S15 Rb2 100.67(11) . 14_454
Np2 S15 Rb2 131.11(8) . 14_454
Rb1 S15 Rb2 92.74(7) 7_554 14_454
P6 S16 Np2 91.92(11) 16_444 .
P6 S16 Rb3 90.51(11) 16_444 5
Np2 S16 Rb3 116.04(8) . 5
P6 S16 Rb3 88.32(10) 16_444 .
Np2 S16 Rb3 131.39(8) . .
Rb3 S16 Rb3 112.56(7) 5 .
P7 S17 Np1 92.26(12) 12 16_454
P7 S17 Rb1 94.86(13) 12 12
Np1 S17 Rb1 115.14(13) 16_454 12
P7 S17 Rb2 138.39(18) 12 .
Np1 S17 Rb2 117.54(10) 16_454 .
Rb1 S17 Rb2 97.29(9) 12 .
P3 S18 Np3 90.37(10) . .
P3 S18 Rb5 101.73(11) . .
Np3 S18 Rb5 148.70(9) . .
P3 S18 Rb2 93.56(11) . 14_454
Np3 S18 Rb2 111.39(7) . 14_454
Rb5 S18 Rb2 96.71(6) . 14_454
P3 S19 Np3 92.84(11) . .
P3 S19 Rb3 126.14(12) . .
Np3 S19 Rb3 111.85(8) . .
P3 S19 Rb6 93.81(11) . 12_545
Np3 S19 Rb6 107.40(8) . 12_545
Rb3 S19 Rb6 120.34(8) . 12_545
P5 S20 Np3 91.25(10) 14_454 .
P5 S20 Np3 94.17(11) 14_454 14_454
Np3 S20 Np3 100.59(7) . 14_454
P5 S20 Rb6 91.08(10) 14_454 3_565
Np3 S20 Rb6 159.02(8) . 3_565
Np3 S20 Rb6 100.03(7) 14_454 3_565
P4 S21 Np3 92.09(12) . .
P4 S21 Rb2 99.89(12) . 10_554
Np3 S21 Rb2 134.28(11) . 10_554
P4 S21 Rb2 137.86(14) . 14_454
Np3 S21 Rb2 114.61(8) . 14_454
Rb2 S21 Rb2 84.62(6) 10_554 14_454
P4 S22 Np1 91.95(12) . 7_554
P4 S22 Rb3 94.79(12) . .
Np1 S22 Rb3 132.35(11) 7_554 .
P4 S22 Rb1 140.22(14) . 7_554
Np1 S22 Rb1 107.48(8) 7_554 7_554
Rb3 S22 Rb1 96.72(7) . 7_554
P4 S23 Np3 90.80(10) . .
P4 S23 Rb4 98.16(11) . .
Np3 S23 Rb4 150.52(8) . .
P4 S23 Rb3 90.31(10) . .
Np3 S23 Rb3 105.64(7) . .
Rb4 S23 Rb3 102.35(6) . .
P5 S24 Np3 94.23(12) 14_454 .
P5 S24 Np4 93.23(12) 14_454 .
Np3 S24 Np4 101.05(9) . .
P5 S25 Np4 91.07(11) 14_454 .
P5 S25 Np3 94.22(11) 14_454 14_454
Np4 S25 Np3 96.89(7) . 14_454
P6 S26 Np4 91.33(11) . .
P6 S26 Rb3 93.06(10) . 11
Np4 S26 Rb3 107.17(7) . 11
P6 S26 Rb4 96.26(11) . .
Np4 S26 Rb4 147.87(9) . .
Rb3 S26 Rb4 103.55(7) 11 .

loop_
_geom_bond_atom_site_label_1
_geom_bond_atom_site_label_2
_geom_bond_distance
_geom_bond_site_symmetry_2
Rb1 S17 3.260(4) 11_455
Rb1 S12 3.283(3) 11_455
Rb1 S5 3.329(3) 14_454
Rb1 S8 3.356(3) .
Rb1 S15 3.500(3) 15_454
Rb1 S3 3.534(3) .
Rb1 S10 3.639(3) 15_454
Rb1 S22 3.933(3) 15_454
Rb1 S1 3.936(4) 14_454
Rb1 P7 3.9685(12) .
Rb1 P6 4.013(3) 10
Rb1 P2 4.064(3) 14_454
Rb2 S8 3.399(3) .
Rb2 S17 3.500(4) .
Rb2 S21 3.505(3) 10
Rb2 S15 3.513(3) 14_454
Rb2 S21 3.669(3) 14_454
Rb2 S18 3.730(3) 14_454
Rb2 S6 3.830(3) 11_455
Rb2 S13 3.981(4) .
Rb2 Rb2 4.830(3) 5
Rb2 Rb1 5.076(2) 12
Rb2 Rb5 5.2907(15) .
Rb3 S19 3.249(2) .
Rb3 S22 3.273(3) .
Rb3 S26 3.283(3) 12_545
Rb3 S3 3.322(3) 7_554
Rb3 S11 3.384(3) 5
Rb3 S16 3.389(3) 5
Rb3 S23 3.408(3) .
Rb3 S2 3.427(3) 7_554
Rb3 P6 3.962(3) 12_545
Rb3 S16 3.968(3) .
Rb3 P4 3.987(3) .
Rb3 Rb4 5.2313(17) 12_545
Rb4 S26 3.376(3) .
Rb4 S23 3.403(2) .
Rb4 S2 3.441(4) 7_554
Rb4 S12 3.455(3) 4_655
Rb4 S11 3.583(3) 8_554
Rb4 S2 3.664(4) 5
Rb4 S6 3.723(3) 4_655
Rb4 S4 3.850(3) 7_554
Rb4 Rb77 4.125(6) 8_454
Rb4 Rb7 4.944(4) 7_554
Rb4 Rb4 5.199(2) 2_655
Rb4 Rb3 5.2314(17) 11
Rb5 S5 3.325(3) .
Rb5 S5 3.325(3) 14_454
Rb5 S18 3.341(2) 14_454
Rb5 S18 3.341(2) .
Rb5 S9 3.651(2) .
Rb5 S9 3.651(2) 14_454
Rb5 S14 3.857(2) 14_454
Rb5 S14 3.858(2) .
Rb5 P7 4.004(4) .
Rb5 Rb2 5.2906(15) 14_454
Rb6 S19 3.359(3) 8_554
Rb6 S19 3.359(3) 11
Rb6 S14 3.462(2) 8_554
Rb6 S14 3.462(2) 11
Rb6 S20 3.468(2) 15_554
Rb6 S20 3.468(2) 4_655
Rb6 S13 3.633(3) 11
Rb6 S13 3.633(3) 8_554
Rb6 P3 4.052(3) 8_554
Rb6 P3 4.052(3) 11
Rb6 P5 4.069(3) 8_554
Rb6 P5 4.069(3) 11
Rb7 Rb77 1.421(6) 1_545
Rb7 Rb77 1.421(6) 2_565
Rb7 S1 3.314(4) .
Rb7 S1 3.314(4) 2
Rb7 S10 3.437(3) 2
Rb7 S10 3.437(3) .
Rb7 S4 3.508(4) .
Rb7 S4 3.508(4) 2
Rb7 P2 4.045(3) .
Rb7 P2 4.045(3) 2
Rb7 Rb7 4.444(10) 3
Rb7 Rb77 4.907(7) 3_455
Rb77 Rb7 1.421(6) 1_565
Rb77 Rb77 2.795(12) 2_575
Rb77 S10 2.985(5) 1_565
Rb77 S1 3.018(6) 2_565
Rb77 S8 3.424(7) 7_564
Rb77 S4 3.516(6) 2_565
Rb77 S12 3.558(6) 14_464
Rb77 S6 3.606(6) 14_464
Rb77 S4 3.706(6) 1_565
Rb77 Rb4 4.125(6) 16_454
Rb77 Np1 4.647(5) 2_565
Rb77 Np2 4.780(5) 1_565
Np1 S17 2.749(3) 8_454
Np1 S22 2.774(3) 15_454
Np1 S1 2.778(3) .
Np1 S9 2.800(2) .
Np1 S7 2.834(3) .
Np1 S6 2.836(2) 13_444
Np1 S5 2.839(3) 14_454
Np1 S4 2.860(3) .
Np1 Rb77 4.647(5) 2_565
Np2 S10 2.802(3) .
Np2 S14 2.821(2) .
Np2 S15 2.832(2) .
Np2 S12 2.834(2) 14_454
Np2 S11 2.851(3) .
Np2 S16 2.877(2) .
Np2 S9 2.892(2) .
Np2 S4 3.013(3) .
Np2 S7 3.103(3) .
Np2 P1 3.323(3) .
Np2 Rb77 4.780(5) 1_545
Np3 S19 2.708(2) .
Np3 S21 2.744(3) .
Np3 S23 2.778(2) .
Np3 S24 2.792(3) .
Np3 S18 2.800(2) .
Np3 S20 2.877(2) .
Np3 S25 2.913(2) 14_454
Np3 S20 2.917(2) 14_454
Np4 S26 2.736(2) .
Np4 S26 2.736(2) 14_454
Np4 S3 2.795(3) 5
Np4 S3 2.795(3) 10_554
Np4 S24 2.849(3) .
Np4 S24 2.850(3) 14_454
Np4 S25 2.906(2) 14_454
Np4 S25 2.906(2) .
P1 S2 1.955(4) .
P1 S11 2.020(4) .
P1 S7 2.111(4) .
P1 S4 2.125(4) .
P2 S8 1.976(4) 14_454
P2 S10 2.049(4) .
P2 S1 2.052(4) .
P2 S9 2.071(4) .
P2 Rb1 4.064(3) 14_454
P3 S15 2.022(3) .
P3 S14 2.029(3) .
P3 S18 2.048(3) .
P3 S19 2.055(3) .
P3 Rb6 4.052(3) 12_545
P4 S22 2.020(4) .
P4 S6 2.024(3) 4_655
P4 S21 2.036(3) .
P4 S23 2.051(3) .
P5 S13 1.961(4) 5
P5 S24 2.040(4) 14_454
P5 S20 2.064(3) 14_454
P5 S25 2.066(3) 14_454
P5 Rb6 4.069(3) 12_545
P6 S16 2.023(3) 8_554
P6 S12 2.034(3) 4_655
P6 S3 2.045(3) 10_554
P6 S26 2.050(4) .
P6 Rb3 3.962(3) 11
P6 Rb1 4.013(3) 10_554
P7 S17 2.005(4) 8_454
P7 S17 2.005(4) 11_455
P7 S5 2.035(3) 14_454
P7 S5 2.035(3) .
P7 Rb1 3.9685(12) 14_454
S1 Rb77 3.018(6) 2_565
S1 Rb1 3.936(4) 14_454
S2 Rb3 3.427(3) 15_454
S2 Rb4 3.441(4) 15_454
S2 Rb4 3.664(4) 5
S3 P6 2.045(3) 10
S3 Np4 2.795(3) 10
S3 Rb3 3.322(3) 15_454
S4 Rb77 3.516(6) 2_565
S4 Rb77 3.706(6) 1_545
S4 Rb4 3.850(3) 15_454
S5 Np1 2.839(3) 14_454
S5 Rb1 3.329(3) 14_454
S6 P4 2.024(3) 3_565
S6 Np1 2.836(2) 13_454
S6 Rb77 3.606(6) 14_464
S6 Rb4 3.723(3) 3_565
S6 Rb2 3.831(3) 12
S8 P2 1.976(4) 14_454
S8 Rb77 3.424(7) 15_554
S10 Rb77 2.985(5) 1_545
S10 Rb1 3.638(3) 7_554
S11 Rb3 3.384(3) 5
S11 Rb4 3.583(3) 16_444
S12 P6 2.034(3) 3_565
S12 Np2 2.834(2) 14_454
S12 Rb1 3.283(3) 12
S12 Rb4 3.455(3) 3_565
S12 Rb77 3.558(6) 14_464
S13 P5 1.961(4) 5
S13 Rb6 3.633(3) 12_545
S14 Rb6 3.462(2) 12_545
S15 Rb1 3.500(3) 7_554
S15 Rb2 3.513(3) 14_454
S16 P6 2.023(3) 16_444
S16 Rb3 3.389(3) 5
S17 P7 2.005(4) 12
S17 Np1 2.749(3) 16_454
S17 Rb1 3.259(4) 12
S18 Rb2 3.730(3) 14_454
S19 Rb6 3.359(3) 12_545
S20 P5 2.064(3) 14_454
S20 Np3 2.917(2) 14_454
S20 Rb6 3.468(2) 3_565
S21 Rb2 3.505(3) 10_554
S21 Rb2 3.669(3) 14_454
S22 Np1 2.774(3) 7_554
S22 Rb1 3.933(3) 7_554
S24 P5 2.040(4) 14_454
S25 P5 2.066(3) 14_454
S25 Np3 2.913(2) 14_454
S26 Rb3 3.283(3) 11
